data_7209857
loop_
_publ_author_name
'Chen, Shui-Sheng'
'Qiao, Rui'
'Sheng, Liang-Quan'
'Zhao, Yue'
'Yang, Song'
'Chen, Ming-Ming'
'Liu, Zhao-Di'
'Wang, Dei-Hai'

_publ_section_title
;
 Cadmium(ii) and zinc(ii) complexes with rigid
 1-(1H-imidazol-4-yl)-3-(4H-tetrazol-5-yl)benzene and varied carboxylate
 ligands
;
_journal_issue 28
_journal_name_full CrystEngComm
_journal_page_first 5713
_journal_paper_doi 10.1039/c3ce40150b
_journal_volume 15
_journal_year 2013
_chemical_formula_moiety 'C19 H14 Cd N6 O5'
_chemical_formula_sum 'C19 H14 Cd N6 O5'
_chemical_formula_weight 518.76
_chemical_name_systematic
;
?
;
_space_group_IT_number 14
_symmetry_cell_setting monoclinic
_symmetry_space_group_name_Hall '-P 2yn'
_symmetry_space_group_name_H-M 'P 1 21/n 1'
_atom_sites_solution_hydrogens geom
_atom_sites_solution_primary direct
_atom_sites_solution_secondary difmap
_audit_creation_method SHELXL-97
_cell_angle_alpha 90.00
_cell_angle_beta 100.216(2)
_cell_angle_gamma 90.00
_cell_formula_units_Z 4
_cell_length_a 6.9138(9)
_cell_length_b 17.721(2)
_cell_length_c 15.812(2)
_cell_measurement_reflns_used 8349
_cell_measurement_temperature 296(2)
_cell_measurement_theta_max 27.5
_cell_measurement_theta_min 2.617
_cell_volume 1906.6(4)
_computing_cell_refinement SMART
_computing_data_collection 'SMART (Bruker, 2000)'
_computing_data_reduction 'SAINT (Bruker, 2000)'
_computing_molecular_graphics SHELXTL
_computing_publication_material SHELXTL
_computing_structure_refinement SHELXTL
_computing_structure_solution 'SHELXTL (Bruker, 2000)'
_diffrn_ambient_temperature 296(2)
_diffrn_measured_fraction_theta_full 0.991
_diffrn_measured_fraction_theta_max 0.991
_diffrn_measurement_device_type 'Bruker Smart Apex CCD '
_diffrn_measurement_method 'phi and omega scans'
_diffrn_radiation_monochromator graphite
_diffrn_radiation_source 'fine-focus sealed tube'
_diffrn_radiation_type MoK\a
_diffrn_radiation_wavelength 0.71073
_diffrn_reflns_av_R_equivalents 0.0183
_diffrn_reflns_av_sigmaI/netI 0.0199
_diffrn_reflns_limit_h_max 8
_diffrn_reflns_limit_h_min -8
_diffrn_reflns_limit_k_max 22
_diffrn_reflns_limit_k_min -23
_diffrn_reflns_limit_l_max 20
_diffrn_reflns_limit_l_min -18
_diffrn_reflns_number 12596
_diffrn_reflns_theta_full 27.52
_diffrn_reflns_theta_max 27.52
_diffrn_reflns_theta_min 1.74
_exptl_absorpt_coefficient_mu 1.193
_exptl_absorpt_correction_T_max 0.8320
_exptl_absorpt_correction_T_min 0.7627
_exptl_absorpt_correction_type multi-scan
_exptl_absorpt_process_details 'SADABS; Bruker, 2000'
_exptl_crystal_colour colorless
_exptl_crystal_density_diffrn 1.807
_exptl_crystal_density_method 'not measured'
_exptl_crystal_description block
_exptl_crystal_F_000 1032
_exptl_crystal_size_max 0.24
_exptl_crystal_size_mid 0.20
_exptl_crystal_size_min 0.16
_refine_diff_density_max 0.715
_refine_diff_density_min -0.702
_refine_diff_density_rms 0.118
_refine_ls_extinction_method none
_refine_ls_goodness_of_fit_ref 1.003
_refine_ls_hydrogen_treatment constr
_refine_ls_matrix_type full
_refine_ls_number_parameters 281
_refine_ls_number_reflns 4340
_refine_ls_number_restraints 0
_refine_ls_restrained_S_all 1.003
_refine_ls_R_factor_all 0.0274
_refine_ls_R_factor_gt 0.0235
_refine_ls_shift/su_max 0.001
_refine_ls_shift/su_mean 0.000
_refine_ls_structure_factor_coef Fsqd
_refine_ls_weighting_details 'calc w=1/[\s^2^(Fo^2^)+(0.0691P)^2^+0.9222P] where P=(Fo^2^+2Fc^2^)/3'
_refine_ls_weighting_scheme calc
_refine_ls_wR_factor_gt 0.0783
_refine_ls_wR_factor_ref 0.0908
_reflns_number_gt 4009
_reflns_number_total 4340
_reflns_threshold_expression >2sigma(I)
_cod_data_source_file c3ce40150b.txt
_cod_data_source_block 3
_cod_depositor_comments
;
The following automatic conversions were performed:

'_symmetry_cell_setting' value 'Monoclinic' changed to 'monoclinic'
according to /home/saulius/struct/CIF-dictionaries/cif_core.dic
dictionary named 'cif_core.dic' version 2.4.2 from 2011-04-26.

Automatic conversion script
Id: cif_fix_values 1891 2012-01-12 08:04:46Z andrius 
;
_cod_original_sg_symbol_H-M 'P 21/n'
_cod_database_code 7209857

loop_
_symmetry_equiv_pos_as_xyz
'x, y, z'
'-x+1/2, y+1/2, -z+1/2'
'-x, -y, -z'
'x-1/2, -y-1/2, z-1/2'

loop_
_atom_site_label
_atom_site_type_symbol
_atom_site_fract_x
_atom_site_fract_y
_atom_site_fract_z
_atom_site_U_iso_or_equiv
_atom_site_adp_type
_atom_site_occupancy
_atom_site_symmetry_multiplicity
_atom_site_calc_flag
_atom_site_refinement_flags
Cd1 Cd 0.67036(2) 0.396642(9) 0.656613(10) 0.01998(8) Uani 1 1 d .
C1 C 1.1776(3) 0.29865(12) 0.72264(15) 0.0211(4) Uani 1 1 d .
C2 C 1.3011(3) 0.23961(14) 0.70823(17) 0.0271(5) Uani 1 1 d .
H2 H 1.3930 0.2467 0.6726 0.032 Uiso 1 1 calc R
C3 C 1.2863(4) 0.17019(14) 0.74734(17) 0.0285(5) Uani 1 1 d .
H3 H 1.3701 0.1311 0.7384 0.034 Uiso 1 1 calc R
C4 C 1.1476(4) 0.15853(13) 0.79975(16) 0.0257(5) Uani 1 1 d .
H4 H 1.1371 0.1116 0.8248 0.031 Uiso 1 1 calc R
C5 C 1.0240(3) 0.21748(13) 0.81465(14) 0.0209(4) Uani 1 1 d .
C6 C 1.0418(3) 0.28754(12) 0.77702(15) 0.0214(4) Uani 1 1 d .
H6 H 0.9624 0.3273 0.7882 0.026 Uiso 1 1 calc R
C7 C 1.1759(3) 0.37056(13) 0.67671(15) 0.0198(4) Uani 1 1 d .
C8 C 0.8676(4) 0.20589(12) 0.86537(15) 0.0227(4) Uani 1 1 d .
C9 C 0.7694(4) 0.25390(15) 0.90940(18) 0.0345(6) Uani 1 1 d .
H9 H 0.7903 0.3056 0.9157 0.041 Uiso 1 1 calc R
C10 C 0.6442(4) 0.14135(14) 0.91915(17) 0.0288(5) Uani 1 1 d .
H10 H 0.5669 0.1019 0.9331 0.035 Uiso 1 1 calc R
C11 C 0.7534(3) 0.16150(12) 0.56122(15) 0.0213(4) Uani 1 1 d .
C12 C 0.7575(4) 0.11529(13) 0.63218(15) 0.0219(4) Uani 1 1 d .
H12 H 0.7550 0.1364 0.6858 0.026 Uiso 1 1 calc R
C13 C 0.7653(3) 0.03681(13) 0.62318(15) 0.0222(4) Uani 1 1 d .
C14 C 0.7595(4) 0.00594(13) 0.54184(16) 0.0255(5) Uani 1 1 d .
H14 H 0.7601 -0.0462 0.5357 0.031 Uiso 1 1 calc R
C15 C 0.7527(4) 0.05123(13) 0.46938(15) 0.0252(5) Uani 1 1 d .
C16 C 0.7555(4) 0.12956(14) 0.48065(15) 0.0255(5) Uani 1 1 d .
H16 H 0.7589 0.1609 0.4337 0.031 Uiso 1 1 calc R
C17 C 0.7493(3) 0.24597(12) 0.56984(14) 0.0211(4) Uani 1 1 d .
C18 C 0.7880(3) -0.01401(13) 0.70032(15) 0.0222(4) Uani 1 1 d .
C19 C 0.7436(4) 0.01729(16) 0.38136(16) 0.0337(6) Uani 1 1 d .
H19A H 0.7893 -0.0339 0.3869 0.051 Uiso 1 1 calc R
H19B H 0.8253 0.0460 0.3500 0.051 Uiso 1 1 calc R
H19C H 0.6104 0.0182 0.3511 0.051 Uiso 1 1 calc R
N1 N 1.0134(3) 0.41384(12) 0.65698(14) 0.0236(4) Uani 1 1 d .
N2 N 1.0661(3) 0.47364(11) 0.61334(14) 0.0276(4) Uani 1 1 d .
N3 N 1.2513(3) 0.46659(11) 0.60679(14) 0.0277(4) Uani 1 1 d .
H3A H 1.3160 0.4982 0.5813 0.033 Uiso 1 1 calc R
N4 N 1.3263(3) 0.40231(10) 0.64598(15) 0.0230(4) Uani 1 1 d .
N5 N 0.6337(3) 0.21254(13) 0.94294(15) 0.0340(5) Uani 1 1 d .
H5 H 0.5545 0.2300 0.9744 0.041 Uiso 1 1 calc R
N6 N 0.7834(3) 0.13601(11) 0.87206(13) 0.0251(4) Uani 1 1 d .
O1 O 0.6827(2) 0.27264(9) 0.63286(11) 0.0249(3) Uani 1 1 d .
O2 O 0.8095(3) 0.28544(10) 0.51328(12) 0.0335(4) Uani 1 1 d .
O3 O 0.8114(3) 0.01440(9) 0.77482(11) 0.0280(4) Uani 1 1 d .
O4 O 0.7868(3) -0.08435(10) 0.69021(12) 0.0297(4) Uani 1 1 d .
O5 O 0.6273(3) 0.42338(11) 0.51081(12) 0.0304(4) Uani 1 1 d .

loop_
_atom_site_aniso_label
_atom_site_aniso_U_11
_atom_site_aniso_U_22
_atom_site_aniso_U_33
_atom_site_aniso_U_23
_atom_site_aniso_U_13
_atom_site_aniso_U_12
Cd1 0.01962(12) 0.01794(12) 0.02362(12) -0.00198(5) 0.00724(7) -0.00021(5)
C1 0.0196(10) 0.0207(10) 0.0232(10) 0.0020(8) 0.0043(8) -0.0009(8)
C2 0.0221(11) 0.0265(11) 0.0359(13) 0.0023(10) 0.0139(9) 0.0015(9)
C3 0.0280(12) 0.0222(11) 0.0374(13) 0.0015(9) 0.0115(10) 0.0062(9)
C4 0.0271(12) 0.0206(11) 0.0299(12) 0.0045(9) 0.0065(10) 0.0012(9)
C5 0.0214(10) 0.0231(10) 0.0189(10) 0.0018(8) 0.0055(8) -0.0012(8)
C6 0.0218(10) 0.0210(10) 0.0220(10) 0.0016(8) 0.0058(8) 0.0017(8)
C7 0.0176(10) 0.0208(11) 0.0219(10) 0.0002(9) 0.0063(8) -0.0014(8)
C8 0.0286(11) 0.0191(10) 0.0221(10) 0.0018(9) 0.0087(9) -0.0019(9)
C9 0.0458(16) 0.0217(11) 0.0422(15) -0.0040(11) 0.0249(13) -0.0054(10)
C10 0.0318(13) 0.0260(12) 0.0306(13) 0.0028(10) 0.0106(10) -0.0051(9)
C11 0.0225(11) 0.0186(10) 0.0238(11) 0.0010(8) 0.0063(8) 0.0026(8)
C12 0.0256(11) 0.0190(10) 0.0217(11) -0.0006(8) 0.0062(9) 0.0008(8)
C13 0.0239(11) 0.0183(10) 0.0247(11) 0.0018(9) 0.0053(9) -0.0002(8)
C14 0.0290(12) 0.0197(10) 0.0284(12) -0.0018(9) 0.0068(9) 0.0017(9)
C15 0.0280(12) 0.0259(11) 0.0219(11) -0.0039(9) 0.0047(9) 0.0025(9)
C16 0.0314(12) 0.0238(11) 0.0222(11) 0.0023(9) 0.0068(9) 0.0025(9)
C17 0.0220(10) 0.0188(10) 0.0238(11) 0.0016(8) 0.0074(8) 0.0012(8)
C18 0.0198(10) 0.0213(10) 0.0266(11) 0.0017(9) 0.0078(8) -0.0004(8)
C19 0.0399(14) 0.0364(14) 0.0242(12) -0.0072(10) 0.0039(10) 0.0029(11)
N1 0.0210(10) 0.0214(9) 0.0299(11) 0.0043(8) 0.0088(8) -0.0001(8)
N2 0.0250(10) 0.0231(10) 0.0364(11) 0.0076(8) 0.0097(8) 0.0015(8)
N3 0.0260(10) 0.0223(9) 0.0373(11) 0.0096(8) 0.0122(9) -0.0008(8)
N4 0.0204(10) 0.0219(10) 0.0286(11) 0.0043(7) 0.0093(8) -0.0007(7)
N5 0.0405(12) 0.0301(11) 0.0376(12) -0.0030(9) 0.0237(10) -0.0024(9)
N6 0.0293(10) 0.0204(9) 0.0273(10) 0.0021(8) 0.0094(8) -0.0011(8)
O1 0.0311(9) 0.0184(8) 0.0286(8) -0.0006(6) 0.0144(7) -0.0002(6)
O2 0.0478(11) 0.0216(8) 0.0380(10) 0.0062(7) 0.0268(9) 0.0038(7)
O3 0.0426(10) 0.0194(8) 0.0234(8) 0.0011(6) 0.0100(7) 0.0010(7)
O4 0.0433(11) 0.0169(8) 0.0305(9) 0.0012(7) 0.0111(8) -0.0013(7)
O5 0.0336(10) 0.0322(10) 0.0265(9) 0.0058(8) 0.0087(7) -0.0001(8)

loop_
_atom_type_symbol
_atom_type_description
_atom_type_scat_dispersion_real
_atom_type_scat_dispersion_imag
_atom_type_scat_source
C C 0.0033 0.0016 'International Tables Vol C Tables 4.2.6.8 and 6.1.1.4'
H H 0.0000 0.0000 'International Tables Vol C Tables 4.2.6.8 and 6.1.1.4'
N N 0.0061 0.0033 'International Tables Vol C Tables 4.2.6.8 and 6.1.1.4'
O O 0.0106 0.0060 'International Tables Vol C Tables 4.2.6.8 and 6.1.1.4'
Cd Cd -0.8075 1.2024 'International Tables Vol C Tables 4.2.6.8 and 6.1.1.4'

loop_
_geom_angle_atom_site_label_1
_geom_angle_atom_site_label_2
_geom_angle_atom_site_label_3
_geom_angle
_geom_angle_site_symmetry_1
_geom_angle_site_symmetry_3
O1 Cd1 O5 92.05(7) . .
O1 Cd1 O3 162.34(6) . 2_656
O5 Cd1 O3 105.34(6) . 2_656
O1 Cd1 N4 95.64(6) . 1_455
O5 Cd1 N4 88.31(7) . 1_455
O3 Cd1 N4 88.04(7) 2_656 1_455
O1 Cd1 N1 93.34(7) . .
O5 Cd1 N1 85.91(7) . .
O3 Cd1 N1 85.03(7) 2_656 .
N4 Cd1 N1 169.49(7) 1_455 .
O1 Cd1 O4 107.74(6) . 2_656
O5 Cd1 O4 160.19(7) . 2_656
O3 Cd1 O4 54.84(6) 2_656 2_656
N4 Cd1 O4 90.48(7) 1_455 2_656
N1 Cd1 O4 91.98(7) . 2_656
O1 Cd1 C18 135.01(7) . 2_656
O5 Cd1 C18 132.83(7) . 2_656
O3 Cd1 C18 27.49(6) 2_656 2_656
N4 Cd1 C18 89.49(7) 1_455 2_656
N1 Cd1 C18 88.01(7) . 2_656
O4 Cd1 C18 27.36(7) 2_656 2_656
C2 C1 C6 119.6(2) . .
C2 C1 C7 121.5(2) . .
C6 C1 C7 118.7(2) . .
C3 C2 C1 119.8(2) . .
C3 C2 H2 120.1 . .
C1 C2 H2 120.1 . .
C2 C3 C4 120.7(2) . .
C2 C3 H3 119.7 . .
C4 C3 H3 119.7 . .
C3 C4 C5 119.8(2) . .
C3 C4 H4 120.1 . .
C5 C4 H4 120.1 . .
C6 C5 C4 119.5(2) . .
C6 C5 C8 119.1(2) . .
C4 C5 C8 121.3(2) . .
C5 C6 C1 120.6(2) . .
C5 C6 H6 119.7 . .
C1 C6 H6 119.7 . .
N4 C7 N1 110.1(2) . .
N4 C7 C1 127.1(2) . .
N1 C7 C1 122.78(19) . .
C9 C8 N6 105.5(2) . .
C9 C8 C5 132.6(2) . .
N6 C8 C5 121.9(2) . .
C8 C9 N5 107.6(2) . .
C8 C9 H9 126.2 . .
N5 C9 H9 126.2 . .
N6 C10 N5 108.1(2) . .
N6 C10 H10 125.9 . .
N5 C10 H10 125.9 . .
C12 C11 C16 119.8(2) . .
C12 C11 C17 120.9(2) . .
C16 C11 C17 119.3(2) . .
C11 C12 C13 120.0(2) . .
C11 C12 H12 120.0 . .
C13 C12 H12 120.0 . .
C14 C13 C12 119.3(2) . .
C14 C13 C18 119.8(2) . .
C12 C13 C18 120.9(2) . .
C13 C14 C15 121.7(2) . .
C13 C14 H14 119.2 . .
C15 C14 H14 119.2 . .
C14 C15 C16 118.0(2) . .
C14 C15 C19 121.3(2) . .
C16 C15 C19 120.7(2) . .
C11 C16 C15 121.1(2) . .
C11 C16 H16 119.5 . .
C15 C16 H16 119.5 . .
O1 C17 O2 124.4(2) . .
O1 C17 C11 117.37(19) . .
O2 C17 C11 118.3(2) . .
O4 C18 O3 120.7(2) . .
O4 C18 C13 119.6(2) . .
O3 C18 C13 119.7(2) . .
O4 C18 Cd1 61.84(13) . 2_646
O3 C18 Cd1 58.84(12) . 2_646
C13 C18 Cd1 178.53(16) . 2_646
C15 C19 H19A 109.5 . .
C15 C19 H19B 109.5 . .
H19A C19 H19B 109.5 . .
C15 C19 H19C 109.5 . .
H19A C19 H19C 109.5 . .
H19B C19 H19C 109.5 . .
N2 N1 C7 105.98(18) . .
N2 N1 Cd1 117.16(15) . .
C7 N1 Cd1 135.46(16) . .
N3 N2 N1 108.78(19) . .
N2 N3 N4 110.15(19) . .
N2 N3 H3A 124.9 . .
N4 N3 H3A 124.9 . .
C7 N4 N3 105.02(19) . .
C7 N4 Cd1 142.24(16) . 1_655
N3 N4 Cd1 111.58(14) . 1_655
C10 N5 C9 108.9(2) . .
C10 N5 H5 125.5 . .
C9 N5 H5 125.5 . .
C10 N6 C8 109.8(2) . .
C17 O1 Cd1 122.12(14) . .
C18 O3 Cd1 93.67(14) . 2_646
C18 O4 Cd1 90.80(15) . 2_646

loop_
_geom_bond_atom_site_label_1
_geom_bond_atom_site_label_2
_geom_bond_distance
_geom_bond_site_symmetry_2
Cd1 O1 2.2336(16) .
Cd1 O5 2.3206(18) .
Cd1 O3 2.3447(16) 2_656
Cd1 N4 2.357(2) 1_455
Cd1 N1 2.390(2) .
Cd1 O4 2.4110(19) 2_656
Cd1 C18 2.734(2) 2_656
C1 C2 1.394(3) .
C1 C6 1.395(3) .
C1 C7 1.466(3) .
C2 C3 1.389(3) .
C2 H2 0.9300 .
C3 C4 1.390(3) .
C3 H3 0.9300 .
C4 C5 1.396(3) .
C4 H4 0.9300 .
C5 C6 1.392(3) .
C5 C8 1.471(3) .
C6 H6 0.9300 .
C7 N4 1.346(3) .
C7 N1 1.350(3) .
C8 C9 1.356(3) .
C8 N6 1.380(3) .
C9 N5 1.369(3) .
C9 H9 0.9300 .
C10 N6 1.321(3) .
C10 N5 1.322(3) .
C10 H10 0.9300 .
C11 C12 1.385(3) .
C11 C16 1.397(3) .
C11 C17 1.504(3) .
C12 C13 1.400(3) .
C12 H12 0.9300 .
C13 C14 1.392(3) .
C13 C18 1.502(3) .
C14 C15 1.393(3) .
C14 H14 0.9300 .
C15 C16 1.399(3) .
C15 C19 1.507(3) .
C16 H16 0.9300 .
C17 O1 1.261(3) .
C17 O2 1.262(3) .
C18 O4 1.257(3) .
C18 O3 1.265(3) .
C18 Cd1 2.734(2) 2_646
C19 H19A 0.9600 .
C19 H19B 0.9600 .
C19 H19C 0.9600 .
N1 N2 1.349(3) .
N2 N3 1.309(3) .
N3 N4 1.355(3) .
N3 H3A 0.8600 .
N4 Cd1 2.357(2) 1_655
N5 H5 0.8600 .
O3 Cd1 2.3447(16) 2_646
O4 Cd1 2.4110(19) 2_646

loop_
_geom_torsion_atom_site_label_1
_geom_torsion_atom_site_label_2
_geom_torsion_atom_site_label_3
_geom_torsion_atom_site_label_4
_geom_torsion
_geom_torsion_site_symmetry_1
_geom_torsion_site_symmetry_4
C6 C1 C2 C3 0.7(4) . .
C7 C1 C2 C3 -174.4(2) . .
C1 C2 C3 C4 1.0(4) . .
C2 C3 C4 C5 -1.2(4) . .
C3 C4 C5 C6 -0.3(4) . .
C3 C4 C5 C8 176.2(2) . .
C4 C5 C6 C1 1.9(3) . .
C8 C5 C6 C1 -174.6(2) . .
C2 C1 C6 C5 -2.1(4) . .
C7 C1 C6 C5 173.1(2) . .
C2 C1 C7 N4 -28.9(4) . .
C6 C1 C7 N4 156.0(2) . .
C2 C1 C7 N1 148.9(2) . .
C6 C1 C7 N1 -26.2(3) . .
C6 C5 C8 C9 -25.7(4) . .
C4 C5 C8 C9 157.8(3) . .
C6 C5 C8 N6 150.6(2) . .
C4 C5 C8 N6 -25.8(4) . .
N6 C8 C9 N5 1.4(3) . .
C5 C8 C9 N5 178.2(3) . .
C16 C11 C12 C13 0.5(4) . .
C17 C11 C12 C13 -178.7(2) . .
C11 C12 C13 C14 -3.0(4) . .
C11 C12 C13 C18 174.5(2) . .
C12 C13 C14 C15 2.2(4) . .
C18 C13 C14 C15 -175.3(2) . .
C13 C14 C15 C16 1.2(4) . .
C13 C14 C15 C19 -179.1(2) . .
C12 C11 C16 C15 3.0(4) . .
C17 C11 C16 C15 -177.8(2) . .
C14 C15 C16 C11 -3.7(4) . .
C19 C15 C16 C11 176.6(2) . .
C12 C11 C17 O1 -24.0(3) . .
C16 C11 C17 O1 156.8(2) . .
C12 C11 C17 O2 157.1(2) . .
C16 C11 C17 O2 -22.1(3) . .
C14 C13 C18 O4 -5.3(3) . .
C12 C13 C18 O4 177.2(2) . .
C14 C13 C18 O3 173.5(2) . .
C12 C13 C18 O3 -4.0(3) . .
N4 C7 N1 N2 -0.2(3) . .
C1 C7 N1 N2 -178.4(2) . .
N4 C7 N1 Cd1 165.24(19) . .
C1 C7 N1 Cd1 -12.9(4) . .
O1 Cd1 N1 N2 135.93(17) . .
O5 Cd1 N1 N2 44.11(17) . .
O3 Cd1 N1 N2 -61.71(17) 2_656 .
N4 Cd1 N1 N2 -12.7(5) 1_455 .
O4 Cd1 N1 N2 -116.16(17) 2_656 .
C18 Cd1 N1 N2 -89.09(18) 2_656 .
O1 Cd1 N1 C7 -28.3(2) . .
O5 Cd1 N1 C7 -120.1(2) . .
O3 Cd1 N1 C7 134.1(2) 2_656 .
N4 Cd1 N1 C7 -176.9(3) 1_455 .
O4 Cd1 N1 C7 79.6(2) 2_656 .
C18 Cd1 N1 C7 106.7(2) 2_656 .
C7 N1 N2 N3 0.2(3) . .
Cd1 N1 N2 N3 -168.34(16) . .
N1 N2 N3 N4 -0.2(3) . .
N1 C7 N4 N3 0.1(3) . .
C1 C7 N4 N3 178.1(2) . .
N1 C7 N4 Cd1 165.6(2) . 1_655
C1 C7 N4 Cd1 -16.3(4) . 1_655
N2 N3 N4 C7 0.1(3) . .
N2 N3 N4 Cd1 -170.47(16) . 1_655
N6 C10 N5 C9 0.5(3) . .
C8 C9 N5 C10 -1.2(3) . .
N5 C10 N6 C8 0.4(3) . .
C9 C8 N6 C10 -1.2(3) . .
C5 C8 N6 C10 -178.4(2) . .
O2 C17 O1 Cd1 -2.1(3) . .
C11 C17 O1 Cd1 179.02(15) . .
O5 Cd1 O1 C17 30.79(18) . .
O3 Cd1 O1 C17 -139.3(2) 2_656 .
N4 Cd1 O1 C17 119.30(18) 1_455 .
N1 Cd1 O1 C17 -55.23(18) . .
O4 Cd1 O1 C17 -148.39(17) 2_656 .
C18 Cd1 O1 C17 -145.76(17) 2_656 .
O4 C18 O3 Cd1 -1.3(2) . 2_646
C13 C18 O3 Cd1 179.89(17) . 2_646
O3 C18 O4 Cd1 1.2(2) . 2_646
C13 C18 O4 Cd1 -179.93(18) . 2_646
